data_7201925
loop_
_publ_author_name
'Florence, A. J.'
'Bedford, C. T.'
'Fabbiani, F. P. A.'
'Shankland, K.'
'Gelbrich, T.'
'Hursthouse, M. B.'
'Shankland, N.'
'Johnston, A.'
'Fernandes, P.'

_publ_section_title
;
 Two-dimensional similarity between forms I and II of cytenamide, a
 carbamazepine analogue
;
_journal_issue 7
_journal_name_full CrystEngComm
_journal_page_first 811
_journal_paper_doi 10.1039/b719717a
_journal_volume 10
_journal_year 2008
_chemical_compound_source
;
5H-Dibenzo[a,d]cyclohepten-5-one (Sigma-Aldrich) was converted by sodium
borohydride reduction in methanol into 5H-dibenzo[a,d]cycloheptenyl-5-ol. This
alcohol was converted by literature methods sequentially into the corresponding
5-chloro compound, the 5-cyano compound and the corresponding amide, 5H-
dibenzo[a,d]cycloheptene-5-carboxamide (cytenamide).
;
_chemical_formula_moiety 'C16 H13 N1 O1'
_chemical_formula_sum 'C16 H13 N O'
_chemical_formula_weight 235.27
_chemical_name_common 'Cytenamide form I'
_chemical_name_systematic
;
5H-Dibenzo[a,d]cycloheptene-5-carboxamide
;
_space_group_IT_number 148
_symmetry_cell_setting trigonal
_symmetry_space_group_name_Hall '-R 3'
_symmetry_space_group_name_H-M 'R -3 :H'
_atom_sites_solution_hydrogens difmap
_atom_sites_solution_primary direct
_audit_creation_date 07-09-27
_audit_creation_method CRYSTALS_ver_12.85
_cell_angle_alpha 90
_cell_angle_beta 90
_cell_angle_gamma 120
_cell_formula_units_Z 18
_cell_length_a 33.9078(10)
_cell_length_b 33.9078(10)
_cell_length_c 5.6754(2)
_cell_measurement_reflns_used 26511
_cell_measurement_temperature 120
_cell_measurement_theta_max 28
_cell_measurement_theta_min 3
_cell_volume 5651.0(3)
_computing_cell_refinement 'DENZO (Otwinowski & Minor, 1997) & COLLECT (Hooft, R.W.W., 1998)'
_computing_data_collection 'COLLECT (Hooft, R.W.W., 1998)'
_computing_data_reduction 'DENZO (Otwinowski & Minor, 1997) & COLLECT (Hooft, R.W.W., 1998)'
_computing_molecular_graphics 'CAMERON (Watkin et al., 1996)'
_computing_publication_material 'CRYSTALS (Betteridge et al., 2003)'
_computing_structure_refinement 'CRYSTALS (Betteridge et al., 2003)'
_computing_structure_solution 'SIR92 (Altomare et al., 1994)'
_diffrn_ambient_temperature 120(2)
_diffrn_detector_area_resol_mean '4096x4096pixels / 62x62mm'
_diffrn_measured_fraction_theta_full 0.997
_diffrn_measured_fraction_theta_max 0.997
_diffrn_measurement_device_type
;
Bruker-Nonius Roper CCD camera on \k-goniostat
;
_diffrn_measurement_method '\f & \w scans'
_diffrn_radiation_monochromator graphite
_diffrn_radiation_source 'Bruker-Nonius FR591 rotating anode'
_diffrn_radiation_type MoK\a
_diffrn_radiation_wavelength 0.71073
_diffrn_reflns_av_R_equivalents 0.1061
_diffrn_reflns_limit_h_max 20
_diffrn_reflns_limit_h_min -43
_diffrn_reflns_limit_k_max 43
_diffrn_reflns_limit_k_min 0
_diffrn_reflns_limit_l_max 7
_diffrn_reflns_limit_l_min 0
_diffrn_reflns_number 13159
_diffrn_reflns_reduction_process
;
Scaled and merged with SORTAV
R.H. Blessing, (1987) Cryst. Rev. 1, 3-58
R.H. Blessing, (1989) J. Appl. Cryst. 22, 396-397
;
_diffrn_reflns_theta_full 27.492
_diffrn_reflns_theta_max 27.492
_diffrn_reflns_theta_min 3.179
_diffrn_standards_number 0
_exptl_absorpt_coefficient_mu 0.078
_exptl_absorpt_correction_T_max 1.000
_exptl_absorpt_correction_T_min 0.611
_exptl_absorpt_correction_type multi-scan
_exptl_absorpt_process_details 'SADABS 2007/2 (Sheldrick, G.M., 2007)'
_exptl_crystal_colour colourless
_exptl_crystal_density_diffrn 1.24
_exptl_crystal_density_method 'not measured'
_exptl_crystal_description needle
_exptl_crystal_F_000 2232
_exptl_crystal_preparation
;
Recrystallisation of cytenamide from industrial methylated spirits produced a
sample from which a fine needle was taken for single-crystal analysis and
designated form I.
;
_exptl_crystal_size_max 0.30
_exptl_crystal_size_mid 0.01
_exptl_crystal_size_min 0.005
_refine_diff_density_max 0.53
_refine_diff_density_min -0.55
_refine_ls_extinction_method None
_refine_ls_goodness_of_fit_ref 0.9575
_refine_ls_hydrogen_treatment constr
_refine_ls_matrix_type full
_refine_ls_number_parameters 163
_refine_ls_number_reflns 2882
_refine_ls_number_restraints 0
_refine_ls_R_factor_all 0.1461
_refine_ls_R_factor_gt 0.0710
_refine_ls_shift/su_max 0.000271
_refine_ls_structure_factor_coef Fsqd
_refine_ls_weighting_details
;
Method= Modified Sheldrick
w=1/[\s^2^(F^2^) + ( 0.10P)^2^ + 9.53P]
,where P=(max(Fo^2^,0) + 2Fc^2^)/3
;
_refine_ls_weighting_scheme calc
_refine_ls_wR_factor_all 0.2150
_refine_ls_wR_factor_gt 0.1685
_refine_ls_wR_factor_ref 0.2150
_reflns_limit_h_max 20
_reflns_limit_h_min -43
_reflns_limit_k_max 43
_reflns_limit_k_min 0
_reflns_limit_l_max 7
_reflns_limit_l_min 0
_reflns_number_gt 1381
_reflns_number_total 2882
_reflns_threshold_expression I>2.0\s(I)
_oxford_diffrn_Wilson_B_factor 0.00
_oxford_diffrn_Wilson_scale 0.00
_oxford_refine_ls_r_factor_ref 0.1461
_oxford_refine_ls_scale 6.9(4)
_oxford_reflns_number_all 2882
_oxford_reflns_threshold_expression_ref I>-10.0\s(I)
_oxford_structure_analysis_title '2007src1155 in R-3'
_cod_data_source_file b719717a.txt
_cod_data_source_block cytenamide_form_I_trigonal_SX_structure
_cod_depositor_comments
;
The following automatic conversions were performed:
'_symmetry_cell_setting' value 'Trigonal' changed to 'trigonal' according
to '/home/saulius/struct/CIF-dictionaries/cif_core.dic' dictionary named
'cif_core.dic' version 2.4.1 from 2010-06-29.

Automatic conversion script
Id: cif_fix_enum 1527 2010-12-29 10:47:43Z saulius 
;
_cod_original_sg_symbol_H-M 'R -3 '
_cod_original_formula_sum 'C16 H13 N1 O1'
_cod_database_code 7201925

loop_
_symmetry_equiv_pos_site_id
_symmetry_equiv_pos_as_xyz
1 x,y,z
2 -y,x-y,z
3 -x+y,-x,z
4 -x,-y,-z
5 y,-x+y,-z
6 x-y,x,-z
7 1/3+x,2/3+y,2/3+z
8 1/3-y,2/3+x-y,2/3+z
9 1/3-x+y,2/3-x,2/3+z
10 1/3-x,2/3-y,2/3-z
11 1/3+y,2/3-x+y,2/3-z
12 1/3+x-y,2/3+x,2/3-z
13 2/3+x,1/3+y,1/3+z
14 2/3-y,1/3+x-y,1/3+z
15 2/3-x+y,1/3-x,1/3+z
16 2/3-x,1/3-y,1/3-z
17 2/3+y,1/3-x+y,1/3-z
18 2/3+x-y,1/3+x,1/3-z

loop_
_atom_site_label
_atom_site_type_symbol
_atom_site_fract_x
_atom_site_fract_y
_atom_site_fract_z
_atom_site_U_iso_or_equiv
_atom_site_occupancy
_atom_site_adp_type
_atom_site_refinement_flags_posn
_atom_site_refinement_flags_adp
_atom_site_refinement_flags_occupancy
_atom_site_disorder_assembly
_atom_site_disorder_group
_oxford_atom_site_special_shape
_atom_site_attached_hydrogens
O1 O 0.54274(7) 0.53371(7) 0.2885(4) 0.0394(8) 1.0000 Uani . . . . . . .
C2 C 0.59351(10) 0.44483(11) 0.1568(5) 0.0353(10) 1.0000 Uani . . . . . . .
C3 C 0.61319(11) 0.56643(11) -0.2241(5) 0.0355(10) 1.0000 Uani . . . . . . .
C4 C 0.53715(10) 0.49713(11) 0.2174(5) 0.0325(10) 1.0000 Uani . . . . . . .
N5 N 0.50660(9) 0.45758(9) 0.3131(5) 0.0404(9) 1.0000 Uani . . . . . . .
C6 C 0.56312(10) 0.49457(10) -0.0001(5) 0.0309(9) 1.0000 Uani . . . . . . .
C7 C 0.56746(10) 0.45246(11) -0.0095(5) 0.0341(9) 1.0000 Uani . . . . . . .
C8 C 0.62056(11) 0.47807(12) 0.3381(6) 0.0376(11) 1.0000 Uani . . . . . . .
C9 C 0.64193(10) 0.52361(11) 0.3271(5) 0.0332(10) 1.0000 Uani . . . . . . .
C10 C 0.68766(11) 0.62230(11) -0.0917(6) 0.0394(10) 1.0000 Uani . . . . . . .
C11 C 0.68232(11) 0.59468(11) 0.0999(6) 0.0379(10) 1.0000 Uani . . . . . . .
C12 C 0.60782(10) 0.53845(10) -0.0340(5) 0.0307(9) 1.0000 Uani . . . . . . .
C13 C 0.64314(10) 0.55200(10) 0.1304(5) 0.0320(9) 1.0000 Uani . . . . . . .
C14 C 0.54360(12) 0.41939(11) -0.1797(6) 0.0415(11) 1.0000 Uani . . . . . . .
C15 C 0.65271(11) 0.60772(11) -0.2552(6) 0.0378(10) 1.0000 Uani . . . . . . .
C16 C 0.57069(13) 0.37185(12) -0.0251(7) 0.0484(11) 1.0000 Uani . . . . . . .
C17 C 0.59443(12) 0.40396(12) 0.1464(6) 0.0448(11) 1.0000 Uani . . . . . . .
C18 C 0.54508(13) 0.37933(12) -0.1898(6) 0.0489(12) 1.0000 Uani . . . . . . .
H31 H 0.5899 0.5570 -0.3380 0.0428 1.0000 Uiso R . . . . . .
H61 H 0.5456 0.4931 -0.1398 0.0361 1.0000 Uiso R . . . . . .
H81 H 0.6245 0.4661 0.4811 0.0463 1.0000 Uiso R . . . . . .
H91 H 0.6582 0.5385 0.4683 0.0409 1.0000 Uiso R . . . . . .
H101 H 0.7146 0.6509 -0.1146 0.0478 1.0000 Uiso R . . . . . .
H111 H 0.7054 0.6049 0.2157 0.0420 1.0000 Uiso R . . . . . .
H141 H 0.5248 0.4238 -0.2899 0.0446 1.0000 Uiso R . . . . . .
H151 H 0.6564 0.6258 -0.3916 0.0473 1.0000 Uiso R . . . . . .
H161 H 0.5722 0.3448 -0.0271 0.0567 1.0000 Uiso R . . . . . .
H171 H 0.6116 0.3992 0.2646 0.0539 1.0000 Uiso R . . . . . .
H181 H 0.5295 0.3579 -0.3103 0.0565 1.0000 Uiso R . . . . . .
H51 H 0.4933 0.4585 0.4461 0.0475 1.0000 Uiso R . . . . . .
H52 H 0.5018 0.4330 0.2393 0.0472 1.0000 Uiso R . . . . . .

loop_
_atom_site_aniso_label
_atom_site_aniso_U_11
_atom_site_aniso_U_22
_atom_site_aniso_U_33
_atom_site_aniso_U_23
_atom_site_aniso_U_13
_atom_site_aniso_U_12
O1 0.0375(13) 0.0349(13) 0.0428(13) -0.0011(10) 0.0080(10) 0.0158(10)
C2 0.0337(17) 0.0347(17) 0.0350(17) 0.0043(13) 0.0089(14) 0.0153(14)
C3 0.0384(18) 0.0378(18) 0.0307(16) -0.0029(13) -0.0008(13) 0.0193(15)
C4 0.0230(15) 0.0354(18) 0.0358(17) -0.0004(14) -0.0052(13) 0.0121(13)
N5 0.0384(16) 0.0319(15) 0.0449(16) -0.0003(12) 0.0117(12) 0.0130(13)
C6 0.0268(15) 0.0338(17) 0.0281(15) -0.0025(12) -0.0032(12) 0.0122(13)
C7 0.0297(16) 0.0337(17) 0.0330(16) 0.0008(13) 0.0048(13) 0.0115(14)
C8 0.0369(18) 0.044(2) 0.0356(17) 0.0011(15) 0.0018(14) 0.0230(16)
C9 0.0320(16) 0.0407(19) 0.0279(16) -0.0050(13) -0.0039(13) 0.0189(15)
C10 0.0322(17) 0.0322(17) 0.052(2) -0.0024(15) 0.0084(15) 0.0147(14)
C11 0.0270(16) 0.0363(18) 0.049(2) -0.0059(15) -0.0025(14) 0.0148(14)
C12 0.0297(16) 0.0327(16) 0.0300(16) -0.0053(13) 0.0008(12) 0.0159(14)
C13 0.0258(15) 0.0345(17) 0.0346(16) -0.0015(13) 0.0018(12) 0.0143(14)
C14 0.0386(19) 0.0387(19) 0.0381(18) -0.0031(15) 0.0010(15) 0.0125(15)
C15 0.0401(19) 0.0340(17) 0.0392(18) 0.0031(14) 0.0060(14) 0.0185(15)
C16 0.048(2) 0.0294(18) 0.064(2) 0.0010(17) 0.0114(18) 0.0166(17)
C17 0.043(2) 0.0393(19) 0.051(2) 0.0087(16) 0.0103(16) 0.0198(17)
C18 0.052(2) 0.036(2) 0.047(2) -0.0080(16) 0.0058(17) 0.0133(17)

loop_
_atom_type_symbol
_atom_type_scat_dispersion_real
_atom_type_scat_dispersion_imag
_atom_type_scat_Cromer_Mann_a1
_atom_type_scat_Cromer_Mann_b1
_atom_type_scat_Cromer_Mann_a2
_atom_type_scat_Cromer_Mann_b2
_atom_type_scat_Cromer_Mann_a3
_atom_type_scat_Cromer_Mann_b3
_atom_type_scat_Cromer_Mann_a4
_atom_type_scat_Cromer_Mann_b4
_atom_type_scat_Cromer_Mann_c
_atom_type_scat_source
C 0.0033 0.0016 2.3100 20.8439 1.0200 10.2075 1.5886 0.5687 0.8650 51.6512 0.2156 'International Tables Vol C 4.2.6.8 and 6.1.1.4'
H 0.0000 0.0000 0.4930 10.5109 0.3229 26.1257 0.1402 3.1424 0.0408 57.7998 0.0030 'International Tables Vol C 4.2.6.8 and 6.1.1.4'
N 0.0061 0.0033 12.2126 0.0057 3.1322 9.8933 2.0125 28.9975 1.1663 0.5826 -11.5290 'International Tables Vol C 4.2.6.8 and 6.1.1.4'
O 0.0106 0.0060 3.0485 13.2771 2.2868 5.7011 1.5463 0.3239 0.8670 32.9089 0.2508 'International Tables Vol C 4.2.6.8 and 6.1.1.4'

loop_
_geom_angle_atom_site_label_1
_geom_angle_atom_site_label_2
_geom_angle_atom_site_label_3
_geom_angle
H51 N5 H52 126.00
C4 N5 H52 116.00
C4 N5 H51 118.00
C8 C2 C17 118.4(3)
C7 C2 C17 118.8(3)
C7 C2 C8 122.8(3)
C12 C3 C15 121.4(3)
O1 C4 N5 122.2(3)
O1 C4 C6 121.1(3)
N5 C4 C6 116.6(3)
C7 C6 C12 113.7(3)
C4 C6 C7 114.2(2)
C4 C6 C12 111.4(2)
C2 C7 C6 121.3(3)
C2 C7 C14 119.0(3)
C6 C7 C14 119.7(3)
C2 C8 C9 128.7(3)
C8 C9 C13 128.0(3)
C11 C10 C15 119.0(3)
C10 C11 C13 122.0(3)
C3 C12 C6 119.7(3)
C3 C12 C13 119.7(3)
C6 C12 C13 120.6(3)
C9 C13 C11 118.3(3)
C9 C13 C12 123.7(3)
C11 C13 C12 118.0(3)
C7 C14 C18 121.8(4)
C3 C15 C10 119.9(3)
C17 C16 C18 120.3(4)
C2 C17 C16 121.1(4)
C14 C18 C16 119.1(3)
C12 C3 H31 120.00
C15 C3 H31 119.00
C4 C6 H61 108.00
C7 C6 H61 106.00
C12 C6 H61 103.00
C2 C8 H81 116.00
C9 C8 H81 115.00
C8 C9 H91 114.00
C13 C9 H91 118.00
C11 C10 H101 122.00
C15 C10 H101 119.00
C10 C11 H111 120.00
C13 C11 H111 118.00
C7 C14 H141 119.00
C18 C14 H141 119.00
C3 C15 H151 120.00
C10 C15 H151 120.00
C17 C16 H161 119.00
C18 C16 H161 121.00
C2 C17 H171 117.00
C16 C17 H171 122.00
C14 C18 H181 120.00
C16 C18 H181 121.00

loop_
_geom_bond_atom_site_label_1
_geom_bond_atom_site_label_2
_geom_bond_distance
O1 C4 1.226(4)
N5 C4 1.333(4)
N5 H51 0.8900
N5 H52 0.8700
C2 C17 1.403(5)
C2 C7 1.402(5)
C2 C8 1.462(5)
C3 C15 1.382(5)
C3 C12 1.387(4)
C4 C6 1.544(5)
C6 C12 1.514(4)
C6 C7 1.508(5)
C7 C14 1.392(5)
C8 C9 1.340(5)
C9 C13 1.461(4)
C10 C15 1.387(5)
C10 C11 1.387(5)
C11 C13 1.402(5)
C12 C13 1.402(5)
C14 C18 1.385(5)
C16 C18 1.383(6)
C16 C17 1.380(5)
C3 H31 0.9400
C6 H61 0.9800
C8 H81 0.9500
C9 H91 0.9600
C10 H101 0.9500
C11 H111 0.9500
C14 H141 0.9600
C15 H151 0.9600
C16 H161 0.9400
C17 H171 0.9500
C18 H181 0.9400

loop_
_geom_hbond_atom_site_label_D
_geom_hbond_atom_site_label_H
_geom_hbond_atom_site_label_A
_geom_hbond_distance_DH
_geom_hbond_distance_HA
_geom_hbond_distance_DA
_geom_hbond_angle_DHA
_geom_hbond_site_symmetry_A
N5 H51 O1 0.8900 2.0400 2.914(4) 169.00 4_666

loop_
_geom_torsion_atom_site_label_1
_geom_torsion_atom_site_label_2
_geom_torsion_atom_site_label_3
_geom_torsion_atom_site_label_4
_geom_torsion
C8 C2 C7 C6 -4.5(5)
C8 C2 C7 C14 178.4(3)
C7 C2 C17 C16 0.7(6)
C8 C2 C17 C16 -178.1(4)
C17 C2 C7 C14 -0.3(5)
C7 C2 C8 C9 -32.2(6)
C17 C2 C7 C6 176.8(3)
C17 C2 C8 C9 146.6(4)
C15 C3 C12 C6 177.1(3)
C15 C3 C12 C13 -0.3(5)
C12 C3 C15 C10 -1.3(6)
O1 C4 C6 C7 157.1(3)
O1 C4 C6 C12 26.5(5)
N5 C4 C6 C12 -157.5(3)
N5 C4 C6 C7 -27.0(4)
C4 C6 C7 C2 -66.5(4)
C4 C6 C7 C14 110.6(4)
C7 C6 C12 C3 118.5(3)
C7 C6 C12 C13 -64.2(4)
C12 C6 C7 C2 63.0(4)
C12 C6 C7 C14 -120.0(3)
C4 C6 C12 C3 -110.7(3)
C4 C6 C12 C13 66.6(4)
C6 C7 C14 C18 -177.5(3)
C2 C7 C14 C18 -0.3(6)
C2 C8 C9 C13 1.0(7)
C8 C9 C13 C11 -148.4(4)
C8 C9 C13 C12 29.7(6)
C15 C10 C11 C13 1.6(6)
C11 C10 C15 C3 0.6(6)
C10 C11 C13 C12 -3.0(5)
C10 C11 C13 C9 175.2(3)
C3 C12 C13 C9 -175.8(3)
C6 C12 C13 C11 -174.9(3)
C3 C12 C13 C11 2.4(5)
C6 C12 C13 C9 7.0(5)
C7 C14 C18 C16 0.5(6)
C17 C16 C18 C14 -0.1(6)
C18 C16 C17 C2 -0.5(6)
